data_7120947
loop_
_publ_author_name
'Webb, D. J.'
'Fitchett, C. M.'
'Lein, M.'
'Fulton, J. R.'

_publ_section_title
;
 Carbodiimides as catalysts for the reduction of a cadmium hydride
 complex.
;
_journal_issue 5
_journal_name_full 'Chemical communications (Cambridge, England)'
_journal_page_first 460
_journal_page_last 462
_journal_paper_doi 10.1039/c7cc08393a
_journal_volume 54
_journal_year 2018
_chemical_formula_moiety 'C29 H42 Cd N2'
_chemical_formula_sum 'C29 H42 Cd N2'
_chemical_formula_weight 531.04
_space_group_crystal_system monoclinic
_space_group_IT_number 14
_space_group_name_Hall '-P 2yn'
_space_group_name_H-M_alt 'P 1 21/n 1'
_symmetry_space_group_name_Hall '-P 2yn'
_symmetry_space_group_name_H-M 'P 1 21/n 1'
_atom_sites_solution_hydrogens mixed
_atom_sites_solution_primary direct
_audit_creation_date 2017-10-30
_audit_creation_method
;
Olex2 1.2-beta
(compiled 2016.09.09 svn.r3337 for OlexSys, GUI svn.r5227)
;
_audit_update_record
;
2017-10-30 deposited with the CCDC.
2017-12-04 downloaded from the CCDC.
;
_cell_angle_alpha 90
_cell_angle_beta 105.609(3)
_cell_angle_gamma 90
_cell_formula_units_Z 4
_cell_length_a 12.5364(4)
_cell_length_b 15.9813(3)
_cell_length_c 14.0907(4)
_cell_measurement_reflns_used 13344
_cell_measurement_temperature 120.01(10)
_cell_measurement_theta_max 34.9730
_cell_measurement_theta_min 3.1940
_cell_volume 2718.93(13)
_computing_cell_refinement
;
CrysAlisPro, Agilent Technologies,
Version 1.171.37.31 (release 14-01-2014 CrysAlis171 .NET)
(compiled Jan 14 2014,18:38:05)
;
_computing_data_collection
;
CrysAlisPro, Agilent Technologies,
Version 1.171.37.31 (release 14-01-2014 CrysAlis171 .NET)
(compiled Jan 14 2014,18:38:05)
;
_computing_data_reduction
;
CrysAlisPro, Agilent Technologies,
Version 1.171.37.31 (release 14-01-2014 CrysAlis171 .NET)
(compiled Jan 14 2014,18:38:05)
;
_computing_molecular_graphics 'Olex2 (Dolomanov et al., 2009)'
_computing_publication_material 'Olex2 (Dolomanov et al., 2009)'
_computing_structure_refinement 'ShelXL (Sheldrick, 2015)'
_computing_structure_solution 'ShelXT (Sheldrick, 2008)'
_diffrn_ambient_environment N~2~
_diffrn_ambient_temperature 120.01(10)
_diffrn_detector 'CCD plate'
_diffrn_detector_area_resol_mean 10.6501
_diffrn_detector_type Atlas
_diffrn_measured_fraction_theta_full 0.999
_diffrn_measured_fraction_theta_max 0.999
_diffrn_measurement_details
;
#__ type_ start__ end____ width___ exp.time_
  1 omega   47.00   81.00   1.0000   25.0000
omega____ theta____ kappa____ phi______ frames
    -       22.8830   37.0000  120.0000 34

#__ type_ start__ end____ width___ exp.time_
  2 omega   -7.00  100.00   1.0000   25.0000
omega____ theta____ kappa____ phi______ frames
    -       22.8830   19.0000   30.0000 107

#__ type_ start__ end____ width___ exp.time_
  3 omega -107.00  -82.00   1.0000   25.0000
omega____ theta____ kappa____ phi______ frames
    -      -23.8205 -178.0000  -60.0000 25

#__ type_ start__ end____ width___ exp.time_
  4 omega -104.00  -64.00   1.0000   25.0000
omega____ theta____ kappa____ phi______ frames
    -      -23.8205 -178.0000  -90.0000 40

#__ type_ start__ end____ width___ exp.time_
  5 omega -102.00  -57.00   1.0000   25.0000
omega____ theta____ kappa____ phi______ frames
    -      -23.8205 -178.0000   90.0000 45

#__ type_ start__ end____ width___ exp.time_
  6 omega -108.00  -68.00   1.0000   25.0000
omega____ theta____ kappa____ phi______ frames
    -      -23.8205  178.0000   60.0000 40

#__ type_ start__ end____ width___ exp.time_
  7 omega    2.00   89.00   1.0000   25.0000
omega____ theta____ kappa____ phi______ frames
    -       22.8830   37.0000 -120.0000 87
;
_diffrn_measurement_device 'four-circle diffractometer'
_diffrn_measurement_device_type 'SuperNova, Dual, Cu at zero, Atlas'
_diffrn_measurement_method '\w scans'
_diffrn_orient_matrix_UB_11 0.0149629000
_diffrn_orient_matrix_UB_12 0.0379657000
_diffrn_orient_matrix_UB_13 0.0263504000
_diffrn_orient_matrix_UB_21 -0.0538008000
_diffrn_orient_matrix_UB_22 0.0161307000
_diffrn_orient_matrix_UB_23 -0.0214018000
_diffrn_orient_matrix_UB_31 -0.0180898000
_diffrn_orient_matrix_UB_32 -0.0164537000
_diffrn_orient_matrix_UB_33 0.0397569000
_diffrn_radiation_monochromator mirror
_diffrn_radiation_probe x-ray
_diffrn_radiation_type MoK\a
_diffrn_radiation_wavelength 0.71073
_diffrn_reflns_av_R_equivalents 0.0320
_diffrn_reflns_av_unetI/netI 0.0302
_diffrn_reflns_Laue_measured_fraction_full 0.999
_diffrn_reflns_Laue_measured_fraction_max 0.999
_diffrn_reflns_limit_h_max 17
_diffrn_reflns_limit_h_min -17
_diffrn_reflns_limit_k_max 22
_diffrn_reflns_limit_k_min -22
_diffrn_reflns_limit_l_max 19
_diffrn_reflns_limit_l_min -19
_diffrn_reflns_number 28531
_diffrn_reflns_point_group_measured_fraction_full 0.999
_diffrn_reflns_point_group_measured_fraction_max 0.999
_diffrn_reflns_theta_full 26.000
_diffrn_reflns_theta_max 29.999
_diffrn_reflns_theta_min 2.844
_diffrn_source 'SuperNova (Mo) X-ray Source'
_exptl_absorpt_coefficient_mu 0.821
_exptl_absorpt_correction_T_max 1.00000
_exptl_absorpt_correction_T_min 0.84513
_exptl_absorpt_correction_type multi-scan
_exptl_absorpt_process_details
;
CrysAlisPro, Agilent Technologies,
Version 1.171.37.31 (release 14-01-2014 CrysAlis171 .NET)
(compiled Jan 14 2014,18:38:05)
Empirical absorption correction using spherical harmonics,
 implemented in SCALE3 ABSPACK scaling algorithm.
;
_exptl_crystal_colour colourless
_exptl_crystal_colour_primary colourless
_exptl_crystal_density_diffrn 1.297
_exptl_crystal_description block
_exptl_crystal_F_000 1112
_exptl_crystal_size_max 0.23
_exptl_crystal_size_mid 0.2
_exptl_crystal_size_min 0.04
_refine_diff_density_max 0.707
_refine_diff_density_min -0.537
_refine_diff_density_rms 0.078
_refine_ls_extinction_method none
_refine_ls_goodness_of_fit_ref 1.089
_refine_ls_hydrogen_treatment mixed
_refine_ls_matrix_type full
_refine_ls_number_parameters 303
_refine_ls_number_reflns 7923
_refine_ls_number_restraints 0
_refine_ls_restrained_S_all 1.089
_refine_ls_R_factor_all 0.0359
_refine_ls_R_factor_gt 0.0278
_refine_ls_shift/su_max 0.001
_refine_ls_shift/su_mean 0.000
_refine_ls_structure_factor_coef Fsqd
_refine_ls_weighting_details 'w=1/[\s^2^(Fo^2^)+(0.0292P)^2^+1.9319P] where P=(Fo^2^+2Fc^2^)/3'
_refine_ls_weighting_scheme calc
_refine_ls_wR_factor_gt 0.0698
_refine_ls_wR_factor_ref 0.0750
_reflns_Friedel_coverage 0.000
_reflns_number_gt 6791
_reflns_number_total 7923
_reflns_threshold_expression 'I > 2\s(I)'
_cod_data_source_file c7cc08393a2.cif
_cod_data_source_block 55rf15
_cod_depositor_comments 'Adding full bibliography for 7120947--7120948.cif.'
_cod_original_cell_volume 2718.94(12)
_cod_database_code 7120947
_chemical_oxdiff_formula c58h84n4cd2
_shelx_space_group_comment
;
The symmetry employed for this shelxl refinement is uniquely defined
by the following loop, which should always be used as a source of
symmetry information in preference to the above space-group names.
They are only intended as comments.
;
_reflns_odcompleteness_completeness 99.91
_reflns_odcompleteness_iscentric 1
_reflns_odcompleteness_theta 33.07
_olex2_refinement_description
;
1. Fixed Uiso
 At 1.2 times of:
  All C(H) groups
 At 1.5 times of:
  All C(H,H,H) groups
2.a Ternary CH refined with riding coordinates:
 C12(H12), C15(H15), C24(H24), C27(H27)
2.b Aromatic/amide H refined with riding coordinates:
 C2(H2), C8(H8), C9(H9), C10(H10), C20(H20), C21(H21), C22(H22)
2.c Idealised Me refined as rotating group:
 C13(H13A,H13B,H13C), C4(H4A,H4B,H4C), C5(H5A,H5B,H5C), C14(H14A,H14B,H14C),
 C16(H16A,H16B,H16C), C17(H17A,H17B,H17C), C25(H25A,H25B,H25C), C26(H26A,H26B,
 H26C), C28(H28A,H28B,H28C), C29(H29A,H29B,H29C)
;
_shelx_shelxl_version_number 2016/4
_olex2_submission_special_instructions 'No special instructions were received'

loop_
_space_group_symop_operation_xyz
'x, y, z'
'-x+1/2, y+1/2, -z+1/2'
'-x, -y, -z'
'x-1/2, -y-1/2, z-1/2'

loop_
_atom_site_label
_atom_site_type_symbol
_atom_site_fract_x
_atom_site_fract_y
_atom_site_fract_z
_atom_site_U_iso_or_equiv
_atom_site_adp_type
_atom_site_occupancy
_atom_site_site_symmetry_order
_atom_site_calc_flag
_atom_site_refinement_flags_posn
Cd1 Cd 0.35086(2) 0.58468(2) 0.74507(2) 0.01691(4) Uani 1 1 d .
N1 N 0.30047(12) 0.67765(8) 0.83546(10) 0.0132(3) Uani 1 1 d .
N2 N 0.36801(12) 0.68389(8) 0.64589(10) 0.0132(3) Uani 1 1 d .
C3 C 0.35173(13) 0.76482(10) 0.65797(12) 0.0135(3) Uani 1 1 d .
C1 C 0.29278(14) 0.75894(10) 0.81767(12) 0.0135(3) Uani 1 1 d .
C2 C 0.31696(14) 0.79854(10) 0.73657(12) 0.0145(3) Uani 1 1 d .
H2 H 0.308507 0.856381 0.734884 0.017 Uiso 1 1 calc R
C13 C 0.56010(17) 0.61132(14) 1.00622(17) 0.0297(4) Uani 1 1 d .
H13A H 0.572139 0.571104 1.058647 0.045 Uiso 1 1 calc GR
H13B H 0.628608 0.638947 1.008009 0.045 Uiso 1 1 calc GR
H13C H 0.532970 0.583321 0.944106 0.045 Uiso 1 1 calc GR
C4 C 0.25546(17) 0.81510(11) 0.88834(13) 0.0217(4) Uani 1 1 d .
H4A H 0.187257 0.794305 0.897894 0.033 Uiso 1 1 calc GR
H4B H 0.244304 0.870739 0.861820 0.033 Uiso 1 1 calc GR
H4C H 0.311016 0.816081 0.950364 0.033 Uiso 1 1 calc GR
C5 C 0.37186(16) 0.82609(11) 0.58311(13) 0.0187(3) Uani 1 1 d .
H5A H 0.449671 0.828480 0.588000 0.028 Uiso 1 1 calc GR
H5B H 0.346330 0.880565 0.595619 0.028 Uiso 1 1 calc GR
H5C H 0.332379 0.808210 0.518112 0.028 Uiso 1 1 calc GR
C6 C 0.27717(14) 0.64312(10) 0.92187(12) 0.0136(3) Uani 1 1 d .
C7 C 0.36283(14) 0.63588(10) 1.00904(12) 0.0156(3) Uani 1 1 d .
C8 C 0.34280(16) 0.59026(11) 1.08683(13) 0.0189(3) Uani 1 1 d .
H8 H 0.399189 0.583994 1.144717 0.023 Uiso 1 1 calc R
C9 C 0.24059(16) 0.55415(12) 1.07950(13) 0.0215(4) Uani 1 1 d .
H9 H 0.229131 0.522678 1.131398 0.026 Uiso 1 1 calc R
C10 C 0.15567(16) 0.56508(11) 0.99469(14) 0.0200(3) Uani 1 1 d .
H10 H 0.086517 0.542078 0.990945 0.024 Uiso 1 1 calc R
C11 C 0.17129(14) 0.60984(10) 0.91456(12) 0.0152(3) Uani 1 1 d .
C12 C 0.47512(15) 0.67587(12) 1.01876(13) 0.0194(3) Uani 1 1 d .
H12 H 0.466189 0.716667 0.965268 0.023 Uiso 1 1 calc R
C14 C 0.51676(18) 0.72317(15) 1.11561(15) 0.0308(4) Uani 1 1 d .
H14A H 0.584901 0.751054 1.116694 0.046 Uiso 1 1 calc GR
H14B H 0.529103 0.684480 1.169597 0.046 Uiso 1 1 calc GR
H14C H 0.462488 0.763779 1.121550 0.046 Uiso 1 1 calc GR
C15 C 0.07633(15) 0.62241(12) 0.82313(13) 0.0203(3) Uani 1 1 d .
H15 H 0.100120 0.663562 0.781460 0.024 Uiso 1 1 calc R
C16 C -0.02616(17) 0.65736(16) 0.84798(17) 0.0335(5) Uani 1 1 d .
H16A H -0.054647 0.616508 0.884732 0.050 Uiso 1 1 calc GR
H16B H -0.081640 0.670304 0.788159 0.050 Uiso 1 1 calc GR
H16C H -0.006671 0.707271 0.886686 0.050 Uiso 1 1 calc GR
C17 C 0.0483(2) 0.54192(16) 0.76409(18) 0.0425(6) Uani 1 1 d .
H17A H 0.113477 0.520992 0.748665 0.064 Uiso 1 1 calc GR
H17B H -0.007961 0.552916 0.704146 0.064 Uiso 1 1 calc GR
H17C H 0.021807 0.501047 0.802192 0.064 Uiso 1 1 calc GR
C18 C 0.40409(14) 0.65637(10) 0.56291(12) 0.0130(3) Uani 1 1 d .
C19 C 0.51796(14) 0.64903(10) 0.57217(12) 0.0147(3) Uani 1 1 d .
C20 C 0.55106(16) 0.61399(11) 0.49446(13) 0.0191(3) Uani 1 1 d .
H20 H 0.626186 0.606480 0.500622 0.023 Uiso 1 1 calc R
C21 C 0.47508(17) 0.59006(11) 0.40831(14) 0.0218(4) Uani 1 1 d .
H21 H 0.499052 0.567455 0.356802 0.026 Uiso 1 1 calc R
C22 C 0.36289(17) 0.59988(11) 0.39897(13) 0.0202(3) Uani 1 1 d .
H22 H 0.311865 0.584878 0.340330 0.024 Uiso 1 1 calc R
C23 C 0.32546(15) 0.63191(10) 0.47621(12) 0.0160(3) Uani 1 1 d .
C24 C 0.60286(14) 0.67846(11) 0.66463(13) 0.0170(3) Uani 1 1 d .
H24 H 0.565169 0.716537 0.699534 0.020 Uiso 1 1 calc R
C25 C 0.69804(17) 0.72670(13) 0.64187(15) 0.0274(4) Uani 1 1 d .
H25A H 0.742669 0.689044 0.615751 0.041 Uiso 1 1 calc GR
H25B H 0.742632 0.751824 0.701228 0.041 Uiso 1 1 calc GR
H25C H 0.668708 0.769599 0.594318 0.041 Uiso 1 1 calc GR
C26 C 0.64875(18) 0.60543(13) 0.73405(15) 0.0258(4) Uani 1 1 d .
H26A H 0.588636 0.575885 0.749078 0.039 Uiso 1 1 calc GR
H26B H 0.697634 0.626586 0.793826 0.039 Uiso 1 1 calc GR
H26C H 0.688731 0.568062 0.702735 0.039 Uiso 1 1 calc GR
C27 C 0.20254(16) 0.63629(13) 0.46750(14) 0.0225(4) Uani 1 1 d .
H27 H 0.192431 0.673473 0.519703 0.027 Uiso 1 1 calc R
C28 C 0.1592(2) 0.54982(17) 0.4852(2) 0.0410(6) Uani 1 1 d .
H28A H 0.167397 0.512024 0.434728 0.061 Uiso 1 1 calc GR
H28B H 0.082320 0.553911 0.483690 0.061 Uiso 1 1 calc GR
H28C H 0.200580 0.529268 0.548440 0.061 Uiso 1 1 calc GR
C29 C 0.13514(19) 0.67181(16) 0.36970(16) 0.0358(5) Uani 1 1 d .
H29A H 0.165848 0.724613 0.358000 0.054 Uiso 1 1 calc GR
H29B H 0.059851 0.679646 0.371707 0.054 Uiso 1 1 calc GR
H29C H 0.137127 0.633625 0.317618 0.054 Uiso 1 1 calc GR
H H 0.361(2) 0.482(2) 0.748(2) 0.052(9) Uiso 1 1 d .

loop_
_atom_site_aniso_label
_atom_site_aniso_U_11
_atom_site_aniso_U_22
_atom_site_aniso_U_33
_atom_site_aniso_U_23
_atom_site_aniso_U_13
_atom_site_aniso_U_12
Cd1 0.02521(8) 0.01261(6) 0.01530(7) -0.00023(4) 0.00958(5) 0.00032(4)
N1 0.0150(7) 0.0143(6) 0.0108(6) -0.0010(5) 0.0043(5) 0.0004(5)
N2 0.0154(7) 0.0147(6) 0.0100(6) -0.0007(5) 0.0045(5) -0.0012(5)
C3 0.0116(7) 0.0163(7) 0.0124(7) 0.0004(6) 0.0030(6) -0.0009(6)
C1 0.0134(7) 0.0155(7) 0.0115(7) -0.0008(6) 0.0032(6) 0.0016(6)
C2 0.0160(8) 0.0134(7) 0.0142(7) -0.0001(6) 0.0047(6) 0.0014(6)
C13 0.0188(9) 0.0365(11) 0.0345(11) -0.0027(9) 0.0082(9) 0.0014(8)
C4 0.0327(10) 0.0175(8) 0.0187(8) -0.0005(6) 0.0136(8) 0.0061(7)
C5 0.0229(9) 0.0172(7) 0.0181(8) 0.0036(6) 0.0092(7) 0.0014(6)
C6 0.0166(8) 0.0127(7) 0.0121(7) 0.0000(5) 0.0049(6) 0.0016(6)
C7 0.0154(8) 0.0161(7) 0.0146(7) -0.0005(6) 0.0031(6) 0.0016(6)
C8 0.0191(8) 0.0222(8) 0.0138(7) 0.0030(6) 0.0017(7) 0.0034(7)
C9 0.0260(9) 0.0210(8) 0.0179(8) 0.0062(7) 0.0068(7) -0.0001(7)
C10 0.0191(8) 0.0208(8) 0.0207(8) 0.0032(7) 0.0066(7) -0.0032(7)
C11 0.0142(8) 0.0159(7) 0.0142(7) 0.0004(6) 0.0017(6) 0.0001(6)
C12 0.0144(8) 0.0247(8) 0.0172(8) -0.0004(7) 0.0010(7) -0.0007(7)
C14 0.0225(10) 0.0434(12) 0.0247(10) -0.0104(9) 0.0033(8) -0.0078(9)
C15 0.0156(8) 0.0250(9) 0.0177(8) 0.0032(7) -0.0002(7) -0.0020(7)
C16 0.0185(10) 0.0480(13) 0.0322(11) 0.0072(10) 0.0038(9) 0.0055(9)
C17 0.0435(14) 0.0403(13) 0.0317(12) -0.0119(10) -0.0109(11) -0.0018(11)
C18 0.0161(8) 0.0132(7) 0.0107(7) 0.0009(5) 0.0056(6) -0.0005(6)
C19 0.0166(8) 0.0137(7) 0.0147(7) 0.0020(6) 0.0059(6) -0.0005(6)
C20 0.0210(9) 0.0182(7) 0.0213(8) 0.0019(6) 0.0115(7) 0.0010(6)
C21 0.0307(10) 0.0213(8) 0.0171(8) -0.0020(6) 0.0130(8) 0.0017(7)
C22 0.0270(10) 0.0206(8) 0.0122(7) -0.0035(6) 0.0039(7) -0.0008(7)
C23 0.0191(8) 0.0159(7) 0.0128(7) -0.0008(6) 0.0041(7) -0.0003(6)
C24 0.0152(8) 0.0177(7) 0.0179(8) 0.0010(6) 0.0042(7) -0.0009(6)
C25 0.0203(9) 0.0330(10) 0.0270(10) 0.0060(8) 0.0031(8) -0.0079(8)
C26 0.0292(11) 0.0238(9) 0.0202(9) 0.0048(7) -0.0007(8) -0.0020(8)
C27 0.0172(9) 0.0312(9) 0.0170(8) -0.0035(7) 0.0013(7) -0.0009(7)
C28 0.0266(11) 0.0482(14) 0.0441(14) 0.0080(11) 0.0025(11) -0.0137(10)
C29 0.0265(11) 0.0488(13) 0.0272(10) 0.0030(10) -0.0012(9) 0.0082(10)

loop_
_atom_type_symbol
_atom_type_description
_atom_type_scat_dispersion_real
_atom_type_scat_dispersion_imag
_atom_type_scat_source
C C 0.0033 0.0016 'International Tables Vol C Tables 4.2.6.8 and 6.1.1.4'
H H 0.0000 0.0000 'International Tables Vol C Tables 4.2.6.8 and 6.1.1.4'
Cd Cd -0.8075 1.2024 'International Tables Vol C Tables 4.2.6.8 and 6.1.1.4'
N N 0.0061 0.0033 'International Tables Vol C Tables 4.2.6.8 and 6.1.1.4'

loop_
_geom_angle_atom_site_label_1
_geom_angle_atom_site_label_2
_geom_angle_atom_site_label_3
_geom_angle
N1 Cd1 N2 88.42(5)
N1 Cd1 H 134.5(9)
N2 Cd1 H 136.9(9)
C1 N1 Cd1 125.63(11)
C1 N1 C6 121.14(13)
C6 N1 Cd1 113.21(10)
C3 N2 Cd1 125.89(11)
C3 N2 C18 119.82(13)
C18 N2 Cd1 114.25(10)
N2 C3 C2 124.52(15)
N2 C3 C5 118.83(14)
C2 C3 C5 116.65(14)
N1 C1 C2 125.08(14)
N1 C1 C4 118.71(14)
C2 C1 C4 116.21(14)
C3 C2 C1 130.43(15)
C3 C2 H2 114.8
C1 C2 H2 114.8
H13A C13 H13B 109.5
H13A C13 H13C 109.5
H13B C13 H13C 109.5
C12 C13 H13A 109.5
C12 C13 H13B 109.5
C12 C13 H13C 109.5
C1 C4 H4A 109.5
C1 C4 H4B 109.5
C1 C4 H4C 109.5
H4A C4 H4B 109.5
H4A C4 H4C 109.5
H4B C4 H4C 109.5
C3 C5 H5A 109.5
C3 C5 H5B 109.5
C3 C5 H5C 109.5
H5A C5 H5B 109.5
H5A C5 H5C 109.5
H5B C5 H5C 109.5
C7 C6 N1 119.46(15)
C7 C6 C11 121.18(15)
C11 C6 N1 119.07(15)
C6 C7 C12 121.16(15)
C8 C7 C6 118.32(16)
C8 C7 C12 120.52(16)
C7 C8 H8 119.4
C9 C8 C7 121.23(17)
C9 C8 H8 119.4
C8 C9 H9 120.2
C10 C9 C8 119.64(16)
C10 C9 H9 120.2
C9 C10 H10 119.3
C9 C10 C11 121.48(17)
C11 C10 H10 119.3
C6 C11 C15 121.48(15)
C10 C11 C6 118.02(16)
C10 C11 C15 120.51(16)
C13 C12 H12 107.4
C7 C12 C13 111.35(16)
C7 C12 H12 107.4
C7 C12 C14 112.05(15)
C14 C12 C13 110.93(17)
C14 C12 H12 107.4
C12 C14 H14A 109.5
C12 C14 H14B 109.5
C12 C14 H14C 109.5
H14A C14 H14B 109.5
H14A C14 H14C 109.5
H14B C14 H14C 109.5
C11 C15 H15 107.6
C11 C15 C16 111.79(16)
C11 C15 C17 111.48(17)
C16 C15 H15 107.6
C17 C15 H15 107.6
C17 C15 C16 110.52(18)
C15 C16 H16A 109.5
C15 C16 H16B 109.5
C15 C16 H16C 109.5
H16A C16 H16B 109.5
H16A C16 H16C 109.5
H16B C16 H16C 109.5
C15 C17 H17A 109.5
C15 C17 H17B 109.5
C15 C17 H17C 109.5
H17A C17 H17B 109.5
H17A C17 H17C 109.5
H17B C17 H17C 109.5
C19 C18 N2 119.13(15)
C19 C18 C23 121.10(15)
C23 C18 N2 119.63(15)
C18 C19 C24 120.98(14)
C20 C19 C18 118.21(16)
C20 C19 C24 120.81(16)
C19 C20 H20 119.2
C21 C20 C19 121.55(17)
C21 C20 H20 119.2
C20 C21 H21 120.2
C20 C21 C22 119.65(16)
C22 C21 H21 120.2
C21 C22 H22 119.5
C21 C22 C23 120.92(17)
C23 C22 H22 119.5
C18 C23 C27 121.26(15)
C22 C23 C18 118.50(16)
C22 C23 C27 120.19(16)
C19 C24 H24 107.6
C19 C24 C25 112.55(15)
C19 C24 C26 111.60(15)
C25 C24 H24 107.6
C25 C24 C26 109.79(16)
C26 C24 H24 107.6
C24 C25 H25A 109.5
C24 C25 H25B 109.5
C24 C25 H25C 109.5
H25A C25 H25B 109.5
H25A C25 H25C 109.5
H25B C25 H25C 109.5
C24 C26 H26A 109.5
C24 C26 H26B 109.5
C24 C26 H26C 109.5
H26A C26 H26B 109.5
H26A C26 H26C 109.5
H26B C26 H26C 109.5
C23 C27 H27 107.6
C23 C27 C28 110.09(17)
C23 C27 C29 113.35(16)
C28 C27 H27 107.6
C29 C27 H27 107.6
C29 C27 C28 110.50(18)
C27 C28 H28A 109.5
C27 C28 H28B 109.5
C27 C28 H28C 109.5
H28A C28 H28B 109.5
H28A C28 H28C 109.5
H28B C28 H28C 109.5
C27 C29 H29A 109.5
C27 C29 H29B 109.5
C27 C29 H29C 109.5
H29A C29 H29B 109.5
H29A C29 H29C 109.5
H29B C29 H29C 109.5

loop_
_geom_bond_atom_site_label_1
_geom_bond_atom_site_label_2
_geom_bond_distance
Cd1 N1 2.1592(13)
Cd1 N2 2.1622(13)
Cd1 H 1.64(3)
N1 C1 1.322(2)
N1 C6 1.437(2)
N2 C3 1.327(2)
N2 C18 1.4316(19)
C3 C2 1.402(2)
C3 C5 1.509(2)
C1 C2 1.409(2)
C1 C4 1.506(2)
C2 H2 0.9300
C13 H13A 0.9600
C13 H13B 0.9600
C13 H13C 0.9600
C13 C12 1.527(3)
C4 H4A 0.9600
C4 H4B 0.9600
C4 H4C 0.9600
C5 H5A 0.9600
C5 H5B 0.9600
C5 H5C 0.9600
C6 C7 1.402(2)
C6 C11 1.408(2)
C7 C8 1.394(2)
C7 C12 1.518(2)
C8 H8 0.9300
C8 C9 1.384(3)
C9 H9 0.9300
C9 C10 1.381(3)
C10 H10 0.9300
C10 C11 1.394(2)
C11 C15 1.514(2)
C12 H12 0.9800
C12 C14 1.524(3)
C14 H14A 0.9600
C14 H14B 0.9600
C14 H14C 0.9600
C15 H15 0.9800
C15 C16 1.526(3)
C15 C17 1.521(3)
C16 H16A 0.9600
C16 H16B 0.9600
C16 H16C 0.9600
C17 H17A 0.9600
C17 H17B 0.9600
C17 H17C 0.9600
C18 C19 1.403(2)
C18 C23 1.403(2)
C19 C20 1.389(2)
C19 C24 1.518(2)
C20 H20 0.9300
C20 C21 1.380(3)
C21 H21 0.9300
C21 C22 1.386(3)
C22 H22 0.9300
C22 C23 1.393(2)
C23 C27 1.514(3)
C24 H24 0.9800
C24 C25 1.525(2)
C24 C26 1.532(3)
C25 H25A 0.9600
C25 H25B 0.9600
C25 H25C 0.9600
C26 H26A 0.9600
C26 H26B 0.9600
C26 H26C 0.9600
C27 H27 0.9800
C27 C28 1.530(3)
C27 C29 1.519(3)
C28 H28A 0.9600
C28 H28B 0.9600
C28 H28C 0.9600
C29 H29A 0.9600
C29 H29B 0.9600
C29 H29C 0.9600

loop_
_geom_torsion_atom_site_label_1
_geom_torsion_atom_site_label_2
_geom_torsion_atom_site_label_3
_geom_torsion_atom_site_label_4
_geom_torsion
Cd1 N1 C1 C2 -0.4(2)
Cd1 N1 C1 C4 179.61(12)
Cd1 N1 C6 C7 89.24(15)
Cd1 N1 C6 C11 -84.65(16)
Cd1 N2 C3 C2 -2.2(2)
Cd1 N2 C3 C5 177.61(12)
Cd1 N2 C18 C19 -86.71(15)
Cd1 N2 C18 C23 89.03(16)
N1 C1 C2 C3 0.9(3)
N1 C6 C7 C8 -169.86(15)
N1 C6 C7 C12 9.6(2)
N1 C6 C11 C10 170.11(15)
N1 C6 C11 C15 -10.4(2)
N2 C3 C2 C1 0.5(3)
N2 C18 C19 C20 173.37(15)
N2 C18 C19 C24 -6.6(2)
N2 C18 C23 C22 -175.59(15)
N2 C18 C23 C27 1.7(2)
C3 N2 C18 C19 91.14(19)
C3 N2 C18 C23 -93.12(19)
C1 N1 C6 C7 -89.4(2)
C1 N1 C6 C11 96.68(19)
C4 C1 C2 C3 -179.10(18)
C5 C3 C2 C1 -179.24(17)
C6 N1 C1 C2 178.12(16)
C6 N1 C1 C4 -1.9(2)
C6 C7 C8 C9 -1.2(3)
C6 C7 C12 C13 -101.56(19)
C6 C7 C12 C14 133.54(18)
C6 C11 C15 C16 -127.93(18)
C6 C11 C15 C17 107.8(2)
C7 C6 C11 C10 -3.7(2)
C7 C6 C11 C15 175.86(15)
C7 C8 C9 C10 -1.7(3)
C8 C7 C12 C13 77.9(2)
C8 C7 C12 C14 -47.0(2)
C8 C9 C10 C11 1.9(3)
C9 C10 C11 C6 0.7(3)
C9 C10 C11 C15 -178.82(17)
C10 C11 C15 C16 51.6(2)
C10 C11 C15 C17 -72.7(2)
C11 C6 C7 C8 3.9(2)
C11 C6 C7 C12 -176.63(15)
C12 C7 C8 C9 179.35(17)
C18 N2 C3 C2 -179.74(16)
C18 N2 C3 C5 0.0(2)
C18 C19 C20 C21 2.8(3)
C18 C19 C24 C25 -136.53(17)
C18 C19 C24 C26 99.50(19)
C18 C23 C27 C28 -99.2(2)
C18 C23 C27 C29 136.45(18)
C19 C18 C23 C22 0.1(2)
C19 C18 C23 C27 177.38(16)
C19 C20 C21 C22 -0.9(3)
C20 C19 C24 C25 43.5(2)
C20 C19 C24 C26 -80.4(2)
C20 C21 C22 C23 -1.4(3)
C21 C22 C23 C18 1.8(3)
C21 C22 C23 C27 -175.52(17)
C22 C23 C27 C28 78.1(2)
C22 C23 C27 C29 -46.3(2)
C23 C18 C19 C20 -2.3(2)
C23 C18 C19 C24 177.77(15)
C24 C19 C20 C21 -177.32(16)
